data_4320012
loop_
_publ_author_name
'Aibing Xia'
'Paul R. Sharp'

_publ_contact_author
;
  Paul R. Sharp
  Department of Chemistry
  University of Missouri
  Columbia, MO  65211
;
_publ_contact_author_email SharpP@missouri.edu
_publ_contact_author_fax 573-882-2754
_publ_contact_author_phone 573-882-7715
_publ_section_title
;
 Platinum(II) Hydrazido Complexes
;
_journal_name_full 'Inorganic Chemistry'
_journal_page_first 4016
_journal_page_last 4021
_journal_paper_doi 10.1021/ic001432d
_journal_volume 40
_journal_year 2001
_chemical_formula_moiety '[(dppp)Pt(NHNHPh)]2(BF4)2.2CH2Cl2.2BuOMe.H2O'
_chemical_formula_sum 'C77 H91 B2 Cl2 F8 N4 O3 P4 Pt2'
_chemical_formula_weight 1879.12
_chemical_melting_point 185
_chemical_name_systematic
;
  ?
;
_space_group_IT_number 12
_symmetry_cell_setting monoclinic
_symmetry_space_group_name_Hall '-C 2y'
_symmetry_space_group_name_H-M 'C 1 2/m 1'
_atom_sites_solution_hydrogens geom
_atom_sites_solution_primary direct
_atom_sites_solution_secondary difmap
_audit_creation_method SHELXL-97
_cell_angle_alpha 90.00
_cell_angle_beta 118.5050(10)
_cell_angle_gamma 90.00
_cell_formula_units_Z 4
_cell_length_a 30.5077(12)
_cell_length_b 15.2031(6)
_cell_length_c 19.0487(8)
_cell_measurement_temperature 173(2)
_cell_volume 7764.0(5)
_computing_cell_refinement 'SMART (Bruker, 1998)'
_computing_data_collection 'SMART (Bruker, 1998)'
_computing_data_reduction 'SAINT (Bruker, 1998)'
_computing_molecular_graphics
;
  ORTEP (Johnson, 1976), ORTEP 3 for Windows
  L. J. Farrugia, 1997'
;
_computing_publication_material 'CIFTAB (Sheldrick, 1997)'
_computing_structure_refinement
;
  SHELXL-97 (Sheldrick, 1997), L. J. Barbour, X-Seed - Graphical Interface to
  SHELX-97 and POV-Ray, 1999
;
_computing_structure_solution 'SHELXS-97 (Sheldrick, 1990)'
_diffrn_ambient_temperature 173(2)
_diffrn_measured_fraction_theta_full 0.998
_diffrn_measured_fraction_theta_max 0.998
_diffrn_measurement_device_type 'CCD area detector'
_diffrn_measurement_method 'phi and omega scans'
_diffrn_radiation_monochromator graphite
_diffrn_radiation_source 'fine-focus sealed tube'
_diffrn_radiation_type MoK\a
_diffrn_radiation_wavelength 0.71073
_diffrn_reflns_av_R_equivalents 0.0623
_diffrn_reflns_av_sigmaI/netI 0.0818
_diffrn_reflns_limit_h_max 39
_diffrn_reflns_limit_h_min -39
_diffrn_reflns_limit_k_max 9
_diffrn_reflns_limit_k_min -19
_diffrn_reflns_limit_l_max 22
_diffrn_reflns_limit_l_min -24
_diffrn_reflns_number 24633
_diffrn_reflns_theta_full 27.12
_diffrn_reflns_theta_max 27.12
_diffrn_reflns_theta_min 1.22
_exptl_absorpt_coefficient_mu 3.820
_exptl_crystal_colour orange
_exptl_crystal_density_diffrn 1.608
_exptl_crystal_density_method 'not measured'
_exptl_crystal_description 'rect block'
_exptl_crystal_F_000 3748
_exptl_crystal_size_max 0.15
_exptl_crystal_size_mid 0.15
_exptl_crystal_size_min 0.15
_refine_diff_density_max 1.808
_refine_diff_density_min -0.880
_refine_diff_density_rms 0.140
_refine_ls_extinction_method none
_refine_ls_goodness_of_fit_ref 0.983
_refine_ls_hydrogen_treatment mixed
_refine_ls_matrix_type full
_refine_ls_number_parameters 503
_refine_ls_number_reflns 8893
_refine_ls_number_restraints 0
_refine_ls_restrained_S_all 0.983
_refine_ls_R_factor_all 0.0869
_refine_ls_R_factor_gt 0.0482
_refine_ls_shift/su_max 0.006
_refine_ls_shift/su_mean 0.000
_refine_ls_structure_factor_coef Fsqd
_refine_ls_weighting_details 'calc w=1/[\s^2^(Fo^2^)+(0.0580P)^2^+0.0000P] where P=(Fo^2^+2Fc^2^)/3'
_refine_ls_weighting_scheme calc
_refine_ls_wR_factor_gt 0.1025
_refine_ls_wR_factor_ref 0.1146
_reflns_number_gt 6077
_reflns_number_total 8893
_reflns_threshold_expression >2sigma(I)
_cod_data_source_file ic001432d_5.cif
_cod_data_source_block '[(dppp)Pt(NHNHPh)]2(BF4)2(4)'
_cod_database_code 4320012

loop_
_symmetry_equiv_pos_as_xyz
'x, y, z'
'-x, y, -z'
'x+1/2, y+1/2, z'
'-x+1/2, y+1/2, -z'
'-x, -y, -z'
'x, -y, z'
'-x+1/2, -y+1/2, -z'
'x+1/2, -y+1/2, z'

loop_
_atom_site_label
_atom_site_type_symbol
_atom_site_fract_x
_atom_site_fract_y
_atom_site_fract_z
_atom_site_U_iso_or_equiv
_atom_site_adp_type
_atom_site_occupancy
_atom_site_symmetry_multiplicity
_atom_site_calc_flag
_atom_site_refinement_flags
_atom_site_disorder_assembly
_atom_site_disorder_group
Pt1 Pt 0.330186(13) 0.5000 0.227458(19) 0.02590(10) Uani 1 2 d S . .
Pt2 Pt 0.293925(13) 0.5000 0.35254(2) 0.02919(11) Uani 1 2 d S . .
P1 P 0.31883(6) 0.39143(11) 0.13834(10) 0.0287(4) Uani 1 1 d . . .
P2 P 0.25854(7) 0.39237(12) 0.39032(10) 0.0335(4) Uani 1 1 d . . .
N1 N 0.3351(2) 0.4152(4) 0.3187(3) 0.0297(12) Uani 1 1 d . . .
C1A C 0.2920(3) 0.2912(4) 0.1548(4) 0.0335(15) Uani 1 1 d . . .
C4A C 0.2458(3) 0.1401(5) 0.1718(4) 0.053(2) Uani 1 1 d . . .
H4A H 0.2303 0.0896 0.1768 0.063 Uiso 1 1 calc R . .
C1D C 0.1970(3) 0.3588(4) 0.3163(4) 0.0397(16) Uani 1 1 d . . .
C1 C 0.4180(3) 0.3465(5) 0.3776(4) 0.0409(17) Uani 1 1 d . . .
N2 N 0.3843(2) 0.4035(4) 0.3873(3) 0.0423(15) Uani 1 1 d . . .
H1N2 H 0.3926 0.4298 0.4319 0.051 Uiso 1 1 calc R . .
C6D C 0.1773(3) 0.3878(5) 0.2380(4) 0.0452(18) Uani 1 1 d . . .
H6D H 0.1959 0.4248 0.2235 0.054 Uiso 1 1 calc R . .
C5A C 0.2921(4) 0.1364(5) 0.1810(5) 0.061(2) Uani 1 1 d . . .
H5A H 0.3088 0.0827 0.1928 0.074 Uiso 1 1 calc R . .
C5D C 0.1291(3) 0.3615(5) 0.1803(5) 0.061(2) Uani 1 1 d . . .
H5D H 0.1155 0.3827 0.1283 0.073 Uiso 1 1 calc R . .
C3A C 0.2214(3) 0.2205(5) 0.1547(4) 0.0488(19) Uani 1 1 d . . .
H3A H 0.1894 0.2237 0.1485 0.059 Uiso 1 1 calc R . .
C2A C 0.2439(3) 0.2957(5) 0.1467(4) 0.0473(19) Uani 1 1 d . . .
H2A H 0.2271 0.3492 0.1359 0.057 Uiso 1 1 calc R . .
C2D C 0.1695(3) 0.3003(6) 0.3360(5) 0.065(2) Uani 1 1 d . . .
H2D H 0.1826 0.2797 0.3881 0.078 Uiso 1 1 calc R . .
C6A C 0.3158(3) 0.2111(5) 0.1733(5) 0.051(2) Uani 1 1 d . . .
H6A H 0.3482 0.2068 0.1807 0.061 Uiso 1 1 calc R . .
C4D C 0.1027(3) 0.3053(6) 0.2007(6) 0.074(3) Uani 1 1 d . . .
H4D H 0.0709 0.2883 0.1625 0.089 Uiso 1 1 calc R . .
C3D C 0.1224(3) 0.2724(7) 0.2782(7) 0.082(3) Uani 1 1 d . . .
H3D H 0.1044 0.2324 0.2913 0.098 Uiso 1 1 calc R . .
C1P C 0.2732(2) 0.4162(4) 0.0347(3) 0.0326(15) Uani 1 1 d . . .
H1P1 H 0.2721 0.3674 0.0012 0.039 Uiso 1 1 calc R . .
H1P2 H 0.2404 0.4213 0.0310 0.039 Uiso 1 1 calc R . .
C2P C 0.2840(4) 0.5000 0.0023(5) 0.038(2) Uani 1 2 d S . .
H2P1 H 0.2641 0.5000 -0.0555 0.046 Uiso 1 2 calc SR . .
H2P2 H 0.3188 0.5000 0.0151 0.046 Uiso 1 2 calc SR . .
C1B C 0.3737(2) 0.3564(4) 0.1318(4) 0.0341(15) Uani 1 1 d . . .
C1C C 0.2956(2) 0.2918(4) 0.4183(4) 0.0322(15) Uani 1 1 d . . .
C6C C 0.2804(3) 0.2167(5) 0.3727(4) 0.0419(17) Uani 1 1 d . . .
H6C H 0.2502 0.2160 0.3257 0.050 Uiso 1 1 calc R . .
C2B C 0.3698(3) 0.2965(5) 0.0746(5) 0.052(2) Uani 1 1 d . . .
H2B H 0.3388 0.2728 0.0398 0.062 Uiso 1 1 calc R . .
C5C C 0.3102(4) 0.1420(5) 0.3967(6) 0.058(2) Uani 1 1 d . . .
H5C H 0.3004 0.0918 0.3650 0.069 Uiso 1 1 calc R . .
C3P C 0.2526(3) 0.4156(5) 0.4790(5) 0.050(2) Uani 1 1 d . . .
H3P1 H 0.2361 0.3664 0.4889 0.060 Uiso 1 1 calc R . .
H3P2 H 0.2857 0.4207 0.5245 0.060 Uiso 1 1 calc R . .
C2C C 0.3413(3) 0.2915(6) 0.4883(5) 0.056(2) Uani 1 1 d . . .
H2C H 0.3527 0.3426 0.5186 0.067 Uiso 1 1 calc R . .
C6 C 0.4072(3) 0.2620(5) 0.3558(6) 0.065(2) Uani 1 1 d . . .
H6 H 0.3766 0.2385 0.3455 0.078 Uiso 1 1 calc R . .
C4P C 0.2232(5) 0.5000 0.4727(8) 0.063(4) Uani 1 2 d S . .
H4P1 H 0.1927 0.5000 0.4220 0.076 Uiso 1 2 calc SR . .
H4P2 H 0.2140 0.5000 0.5148 0.076 Uiso 1 2 calc SR . .
C3B C 0.4116(3) 0.2712(6) 0.0684(5) 0.061(2) Uani 1 1 d . . .
H3B H 0.4084 0.2297 0.0304 0.073 Uiso 1 1 calc R . .
C5 C 0.4420(4) 0.2107(6) 0.3489(6) 0.080(3) Uani 1 1 d . . .
H5 H 0.4332 0.1530 0.3317 0.096 Uiso 1 1 calc R . .
C4C C 0.3541(4) 0.1426(6) 0.4672(6) 0.067(3) Uani 1 1 d . . .
H4C H 0.3734 0.0918 0.4839 0.081 Uiso 1 1 calc R . .
C6B C 0.4194(3) 0.3867(6) 0.1824(6) 0.081(3) Uani 1 1 d . . .
H6B H 0.4232 0.4250 0.2230 0.097 Uiso 1 1 calc R . .
C3C C 0.3698(3) 0.2157(7) 0.5129(6) 0.074(3) Uani 1 1 d . . .
H3C H 0.3996 0.2151 0.5606 0.089 Uiso 1 1 calc R . .
C4 C 0.4862(4) 0.2365(8) 0.3645(7) 0.092(4) Uani 1 1 d . . .
H4 H 0.5088 0.1989 0.3599 0.111 Uiso 1 1 calc R . .
C4B C 0.4565(4) 0.3062(6) 0.1168(7) 0.084(3) Uani 1 1 d . . .
H4B H 0.4841 0.2925 0.1104 0.101 Uiso 1 1 calc R . .
C5B C 0.4608(4) 0.3626(8) 0.1758(9) 0.132(6) Uani 1 1 d . . .
H5B H 0.4919 0.3848 0.2118 0.158 Uiso 1 1 calc R . .
C2 C 0.4640(4) 0.3751(8) 0.3960(11) 0.173(8) Uani 1 1 d . . .
H2 H 0.4735 0.4322 0.4145 0.208 Uiso 1 1 calc R . .
C3 C 0.4974(4) 0.3191(10) 0.3873(13) 0.221(11) Uani 1 1 d . . .
H3 H 0.5285 0.3407 0.3979 0.266 Uiso 1 1 calc R . .
F5 F 0.1889(2) 0.5000 0.0969(4) 0.0581(17) Uani 1 2 d S . .
F7 F 0.1053(3) 0.5000 0.0164(7) 0.212(8) Uani 1 2 d S . .
B2 B 0.1482(5) 0.5000 0.0203(9) 0.054(3) Uani 1 2 d S . .
F3 F 0.4081(4) 0.4214(6) 0.6579(6) 0.176(4) Uani 1 1 d . . .
F6 F 0.1495(3) 0.4337(6) -0.0179(5) 0.245(6) Uani 1 1 d . . .
F2 F 0.4143(6) 0.5000 0.5625(8) 0.187(6) Uani 1 2 d S . .
F1 F 0.3590(6) 0.5000 0.5835(13) 0.132(9) Uani 0.50 2 d SP . .
O1 O 0.1569(4) 0.0000 0.1785(7) 0.101(3) Uani 1 2 d S . .
C2S C 0.1042(6) 0.0000 0.1206(10) 0.077(4) Uani 1 2 d S . .
C4S C 0.1043(6) 0.0000 0.0420(11) 0.095(5) Uani 1 2 d S . .
H4S1 H 0.0715 0.0000 -0.0010 0.120 Uiso 1 2 d S . .
H4S2 H 0.1216 0.0511 0.0382 0.120 Uiso 1 1 d . . .
B1 B 0.4091(8) 0.5000 0.6238(9) 0.079(5) Uani 1 2 d S . .
C3S C 0.0778(5) 0.0784(8) 0.1287(8) 0.146(6) Uani 1 1 d . . .
H3S1 H 0.0802 0.0787 0.1808 0.218 Uiso 1 1 calc R . .
H3S2 H 0.0433 0.0762 0.0887 0.218 Uiso 1 1 calc R . .
H3S3 H 0.0928 0.1309 0.1217 0.218 Uiso 1 1 calc R . .
F4 F 0.4576(8) 0.5000 0.6729(14) 0.158(11) Uani 0.50 2 d SP . .
C6S C 0.4989(13) 0.0000 0.2431(11) 0.179(13) Uani 1 2 d S . .
C1S C 0.1714(9) 0.0000 0.2645(12) 0.152(9) Uani 1 2 d S . .
H1S1 H 0.1415 0.0000 0.2703 0.220 Uiso 1 2 d S . .
H1S2 H 0.1903 0.0515 0.2893 0.220 Uiso 1 1 d . . .
Cl1 Cl 0.0000 0.3582(2) 0.0000 0.0698(9) Uani 1 2 d S . .
C11S C 0.0054(7) 0.5000 0.0312(11) 0.072(8) Uani 0.50 2 d SP . .
C5S C 0.4158(8) 0.0000 0.2203(13) 0.143(11) Uani 1 2 d S . .
H5S1 H 0.3960 0.0000 0.2464 0.150 Uiso 1 2 d S . .
H5S2 H 0.4087 0.0510 0.1879 0.150 Uiso 1 1 d . . .
O2 O 0.4688(18) 0.0000 0.2799(17) 0.40(3) Uani 1 2 d S . .
C7S C 0.4921(7) 0.0830(8) 0.2033(8) 0.164(7) Uani 1 1 d . . .
H7S1 H 0.4571 0.0946 0.1713 0.245 Uiso 1 1 calc R . .
H7S2 H 0.5075 0.0811 0.1696 0.245 Uiso 1 1 calc R . .
H7S3 H 0.5071 0.1287 0.2423 0.245 Uiso 1 1 calc R . .
C8S C 0.5556(6) 0.0000 0.3279(11) 0.111(6) Uani 1 2 d S . .
H8S1 H 0.5805 0.0000 0.3124 0.130 Uiso 1 2 d S . .
H8S2 H 0.5599 0.0490 0.3578 0.130 Uiso 1 1 d . . .
H1N1 H 0.3238(18) 0.365(4) 0.305(3) 0.006(14) Uiso 1 1 d . . .
Cl2 Cl 0.4280(5) 0.0000 0.4268(8) 0.313(7) Uani 1 2 d S . .
O3 O 0.5273(17) 0.0000 0.423(3) 0.55(3) Uiso 1 2 d S . .
C12S C 0.5000 0.054(3) 0.5000 0.172(19) Uiso 0.50 2 d SP . .

loop_
_atom_site_aniso_label
_atom_site_aniso_U_11
_atom_site_aniso_U_22
_atom_site_aniso_U_33
_atom_site_aniso_U_23
_atom_site_aniso_U_13
_atom_site_aniso_U_12
Pt1 0.0336(2) 0.02256(19) 0.02330(18) 0.000 0.01501(16) 0.000
Pt2 0.0387(2) 0.0269(2) 0.02509(19) 0.000 0.01770(17) 0.000
P1 0.0364(10) 0.0251(9) 0.0271(8) -0.0009(7) 0.0172(8) -0.0002(7)
P2 0.0440(11) 0.0312(9) 0.0305(9) 0.0009(7) 0.0220(8) 0.0003(8)
N1 0.038(3) 0.023(3) 0.025(3) -0.001(2) 0.013(2) -0.002(2)
C1A 0.044(4) 0.032(4) 0.024(3) 0.000(3) 0.016(3) 0.001(3)
C4A 0.088(7) 0.036(4) 0.041(4) -0.004(3) 0.037(5) -0.024(4)
C1D 0.042(4) 0.034(4) 0.046(4) 0.005(3) 0.024(4) -0.001(3)
C1 0.045(5) 0.038(4) 0.040(4) 0.004(3) 0.020(4) 0.008(3)
N2 0.056(4) 0.038(3) 0.027(3) 0.002(2) 0.015(3) 0.014(3)
C6D 0.049(5) 0.040(4) 0.052(5) 0.000(4) 0.028(4) 0.006(3)
C5A 0.089(7) 0.033(5) 0.077(6) 0.014(4) 0.052(6) 0.011(4)
C5D 0.054(5) 0.049(5) 0.059(5) -0.006(4) 0.010(4) 0.003(4)
C3A 0.060(5) 0.045(5) 0.053(5) -0.004(4) 0.036(4) -0.012(4)
C2A 0.052(5) 0.045(5) 0.050(4) 0.003(4) 0.029(4) -0.009(4)
C2D 0.060(6) 0.067(6) 0.066(6) 0.018(5) 0.028(5) -0.004(5)
C6A 0.058(5) 0.036(4) 0.062(5) 0.004(4) 0.032(4) 0.003(4)
C4D 0.045(5) 0.059(6) 0.097(8) 0.001(6) 0.017(5) -0.009(4)
C3D 0.056(6) 0.084(8) 0.109(9) 0.026(6) 0.041(6) -0.012(5)
C1P 0.044(4) 0.028(4) 0.028(3) -0.002(3) 0.020(3) 0.001(3)
C2P 0.052(6) 0.036(6) 0.027(5) 0.000 0.020(5) 0.000
C1B 0.042(4) 0.025(3) 0.040(4) 0.002(3) 0.023(3) 0.003(3)
C1C 0.039(4) 0.031(4) 0.032(3) 0.005(3) 0.021(3) -0.002(3)
C6C 0.054(5) 0.037(4) 0.041(4) 0.007(3) 0.028(4) -0.001(3)
C2B 0.039(4) 0.061(5) 0.049(5) -0.010(4) 0.017(4) 0.012(4)
C5C 0.089(7) 0.026(4) 0.077(6) 0.003(4) 0.055(6) 0.002(4)
C3P 0.088(6) 0.034(4) 0.054(5) 0.005(3) 0.055(5) -0.001(4)
C2C 0.053(5) 0.054(5) 0.050(5) 0.003(4) 0.016(4) -0.001(4)
C6 0.077(6) 0.041(5) 0.091(7) -0.013(5) 0.052(6) -0.001(4)
C4P 0.116(11) 0.039(7) 0.078(9) 0.000 0.081(9) 0.000
C3B 0.081(7) 0.057(6) 0.061(5) -0.003(4) 0.047(5) 0.018(5)
C5 0.080(7) 0.058(6) 0.102(8) -0.019(6) 0.044(6) 0.013(5)
C4C 0.072(7) 0.047(6) 0.098(8) 0.028(5) 0.053(6) 0.022(5)
C6B 0.051(6) 0.078(7) 0.120(9) -0.055(6) 0.045(6) -0.015(5)
C3C 0.053(6) 0.080(7) 0.079(7) 0.025(6) 0.023(5) 0.015(5)
C4 0.044(6) 0.099(9) 0.119(9) -0.039(7) 0.027(6) 0.015(6)
C4B 0.067(7) 0.064(7) 0.152(11) -0.018(7) 0.077(8) -0.002(5)
C5B 0.049(6) 0.117(10) 0.230(16) -0.106(11) 0.067(9) -0.036(6)
C2 0.077(8) 0.073(8) 0.39(3) -0.097(12) 0.122(13) -0.035(7)
C3 0.050(7) 0.121(12) 0.48(3) -0.141(17) 0.112(13) -0.029(8)
F5 0.046(4) 0.066(4) 0.058(4) 0.000 0.022(3) 0.000
F7 0.042(6) 0.46(2) 0.117(9) 0.000 0.022(6) 0.000
B2 0.036(8) 0.059(9) 0.063(9) 0.000 0.020(7) 0.000
F3 0.279(12) 0.150(8) 0.170(8) 0.040(7) 0.166(9) 0.022(8)
F6 0.141(7) 0.244(10) 0.170(8) -0.145(7) -0.071(6) 0.098(7)
F2 0.33(2) 0.170(12) 0.135(10) 0.000 0.168(13) 0.000
F1 0.048(10) 0.094(14) 0.155(19) 0.000 -0.032(11) 0.000
O1 0.064(7) 0.129(10) 0.125(10) 0.000 0.057(7) 0.000
C2S 0.079(10) 0.066(9) 0.108(12) 0.000 0.062(10) 0.000
C4S 0.103(13) 0.098(12) 0.123(14) 0.000 0.085(12) 0.000
B1 0.099(15) 0.090(14) 0.031(7) 0.000 0.017(9) 0.000
C3S 0.171(14) 0.124(11) 0.176(14) 0.009(10) 0.109(13) 0.068(10)
F4 0.116(17) 0.091(15) 0.136(19) 0.000 -0.046(15) 0.000
C6S 0.38(4) 0.093(16) 0.063(12) 0.000 0.11(2) 0.000
C1S 0.20(2) 0.20(2) 0.101(15) 0.000 0.108(17) 0.000
Cl1 0.0570(19) 0.076(2) 0.065(2) 0.000 0.0193(16) 0.000
C11S 0.016(10) 0.18(3) 0.015(8) 0.000 0.004(9) 0.000
C5S 0.116(17) 0.15(2) 0.088(15) 0.000 -0.011(13) 0.000
O2 1.09(10) 0.060(10) 0.29(3) 0.000 0.53(5) 0.000
C7S 0.35(2) 0.061(8) 0.144(13) -0.001(8) 0.169(16) -0.011(11)
C8S 0.089(12) 0.172(19) 0.088(13) 0.000 0.054(11) 0.000
Cl2 0.53(2) 0.164(7) 0.523(19) 0.000 0.478(18) 0.000

loop_
_atom_type_symbol
_atom_type_description
_atom_type_scat_dispersion_real
_atom_type_scat_dispersion_imag
_atom_type_scat_source
C C 0.0033 0.0016 'International Tables Vol C Tables 4.2.6.8 and 6.1.1.4'
H H 0.0000 0.0000 'International Tables Vol C Tables 4.2.6.8 and 6.1.1.4'
N N 0.0061 0.0033 'International Tables Vol C Tables 4.2.6.8 and 6.1.1.4'
O O 0.0106 0.0060 'International Tables Vol C Tables 4.2.6.8 and 6.1.1.4'
F F 0.0171 0.0103 'International Tables Vol C Tables 4.2.6.8 and 6.1.1.4'
P P 0.1023 0.0942 'International Tables Vol C Tables 4.2.6.8 and 6.1.1.4'
S S 0.1246 0.1234 'International Tables Vol C Tables 4.2.6.8 and 6.1.1.4'
Pt Pt -1.7033 8.3905 'International Tables Vol C Tables 4.2.6.8 and 6.1.1.4'
B B 0.0013 0.0007 'International Tables Vol C Tables 4.2.6.8 and 6.1.1.4'
Cl Cl 0.1484 0.1585 'International Tables Vol C Tables 4.2.6.8 and 6.1.1.4'

loop_
_geom_angle_atom_site_label_1
_geom_angle_atom_site_label_2
_geom_angle_atom_site_label_3
_geom_angle
_geom_angle_site_symmetry_1
_geom_angle_site_symmetry_3
_geom_angle_publ_flag
N1 Pt1 N1 75.3(3) 6_565 . ?
N1 Pt1 P1 169.78(15) 6_565 . ?
N1 Pt1 P1 95.57(15) . . ?
N1 Pt1 P1 95.57(15) 6_565 6_565 ?
N1 Pt1 P1 169.78(15) . 6_565 ?
P1 Pt1 P1 93.15(8) . 6_565 ?
N1 Pt1 Pt2 43.20(15) 6_565 . ?
N1 Pt1 Pt2 43.20(15) . . ?
P1 Pt1 Pt2 126.66(4) . . ?
P1 Pt1 Pt2 126.66(4) 6_565 . ?
N1 Pt2 N1 75.5(3) 6_565 . ?
N1 Pt2 P2 95.75(16) 6_565 6_565 ?
N1 Pt2 P2 170.84(16) . 6_565 ?
N1 Pt2 P2 170.84(16) 6_565 . ?
N1 Pt2 P2 95.75(16) . . ?
P2 Pt2 P2 92.84(9) 6_565 . ?
N1 Pt2 Pt1 43.34(14) 6_565 . ?
N1 Pt2 Pt1 43.34(14) . . ?
P2 Pt2 Pt1 130.66(4) 6_565 . ?
P2 Pt2 Pt1 130.66(4) . . ?
C1B P1 C1A 105.7(3) . . ?
C1B P1 C1P 103.8(3) . . ?
C1A P1 C1P 100.6(3) . . ?
C1B P1 Pt1 116.6(2) . . ?
C1A P1 Pt1 113.5(2) . . ?
C1P P1 Pt1 115.0(2) . . ?
C1D P2 C3P 104.7(4) . . ?
C1D P2 C1C 105.1(3) . . ?
C3P P2 C1C 102.4(3) . . ?
C1D P2 Pt2 115.7(2) . . ?
C3P P2 Pt2 115.5(2) . . ?
C1C P2 Pt2 112.1(2) . . ?
N2 N1 Pt2 108.0(4) . . ?
N2 N1 Pt1 116.9(4) . . ?
Pt2 N1 Pt1 93.5(2) . . ?
C6A C1A C2A 118.0(7) . . ?
C6A C1A P1 123.8(6) . . ?
C2A C1A P1 118.2(5) . . ?
C5A C4A C3A 118.8(7) . . ?
C2D C1D C6D 119.0(7) . . ?
C2D C1D P2 120.5(6) . . ?
C6D C1D P2 120.4(5) . . ?
C6 C1 C2 117.4(8) . . ?
C6 C1 N2 122.5(7) . . ?
C2 C1 N2 119.9(8) . . ?
C1 N2 N1 117.2(5) . . ?
C1D C6D C5D 120.2(7) . . ?
C4A C5A C6A 121.4(8) . . ?
C4D C5D C6D 119.9(8) . . ?
C2A C3A C4A 121.3(8) . . ?
C3A C2A C1A 119.8(7) . . ?
C1D C2D C3D 120.6(8) . . ?
C1A C6A C5A 120.8(8) . . ?
C5D C4D C3D 121.1(9) . . ?
C2D C3D C4D 119.1(8) . . ?
C2P C1P P1 114.2(5) . . ?
C1P C2P C1P 114.0(7) . 6_565 ?
C6B C1B C2B 117.6(7) . . ?
C6B C1B P1 121.6(6) . . ?
C2B C1B P1 120.8(5) . . ?
C6C C1C C2C 119.0(7) . . ?
C6C C1C P2 122.4(5) . . ?
C2C C1C P2 118.6(5) . . ?
C1C C6C C5C 120.0(7) . . ?
C1B C2B C3B 120.8(8) . . ?
C4C C5C C6C 119.8(8) . . ?
C4P C3P P2 113.7(6) . . ?
C3C C2C C1C 120.3(8) . . ?
C1 C6 C5 119.2(9) . . ?
C3P C4P C3P 113.2(10) 6_565 . ?
C4B C3B C2B 120.6(8) . . ?
C4 C5 C6 125.0(10) . . ?
C3C C4C C5C 121.1(8) . . ?
C1B C6B C5B 121.7(9) . . ?
C4C C3C C2C 119.7(9) . . ?
C5 C4 C3 116.2(10) . . ?
C3B C4B C5B 118.5(8) . . ?
C6B C5B C4B 120.7(9) . . ?
C1 C2 C3 120.1(10) . . ?
C4 C3 C2 122.0(11) . . ?
F6 B2 F6 107.0(17) 6_565 . ?
F6 B2 F7 106.3(9) 6_565 . ?
F6 B2 F7 106.3(9) . . ?
F6 B2 F5 110.4(8) 6_565 . ?
F6 B2 F5 110.4(8) . . ?
F7 B2 F5 115.9(13) . . ?
C2S O1 C1S 118.7(13) . . ?
O1 C2S C3S 112.3(10) . . ?
O1 C2S C3S 112.3(10) . 6 ?
C3S C2S C3S 106.5(14) . 6 ?
O1 C2S C4S 103.4(12) . . ?
C3S C2S C4S 111.3(10) . . ?
C3S C2S C4S 111.3(10) 6 . ?
F2 B1 F4 94(2) . . ?
F2 B1 F1 94.7(16) . . ?
F4 B1 F1 172(2) . . ?
F2 B1 F3 119.1(8) . 6_565 ?
F4 B1 F3 86.3(11) . 6_565 ?
F1 B1 F3 89.6(13) . 6_565 ?
F2 B1 F3 119.1(8) . . ?
F4 B1 F3 86.3(11) . . ?
F1 B1 F3 89.6(13) . . ?
F3 B1 F3 121.7(15) 6_565 . ?
O2 C6S C7S 107.5(19) . 6 ?
O2 C6S C7S 107.5(19) . . ?
C7S C6S C7S 123.1(16) 6 . ?
O2 C6S C8S 98(2) . . ?
C7S C6S C8S 109.0(17) 6 . ?
C7S C6S C8S 109.0(17) . . ?
C11S Cl1 C11S 27.9(9) . 5_565 ?
C11S C11S Cl1 76.1(4) 5_565 . ?
C11S C11S Cl1 76.1(4) 5_565 5_565 ?
Cl1 C11S Cl1 152.1(9) . 5_565 ?
C6S O2 C5S 111(2) . . ?
C12S Cl2 C12S 45(3) . 5_656 ?
C12S C12S Cl2 67.5(13) 5_656 . ?
C12S C12S Cl2 67.5(13) 5_656 5_656 ?
Cl2 C12S Cl2 135(3) . 5_656 ?

loop_
_geom_bond_atom_site_label_1
_geom_bond_atom_site_label_2
_geom_bond_distance
_geom_bond_site_symmetry_2
_geom_bond_publ_flag
Pt1 N1 2.110(5) 6_565 ?
Pt1 N1 2.110(5) . ?
Pt1 P1 2.2727(16) . ?
Pt1 P1 2.2727(16) 6_565 ?
Pt1 Pt2 3.0686(5) . ?
Pt2 N1 2.105(5) 6_565 ?
Pt2 N1 2.105(5) . ?
Pt2 P2 2.2588(17) 6_565 ?
Pt2 P2 2.2588(17) . ?
P1 C1B 1.817(7) . ?
P1 C1A 1.826(7) . ?
P1 C1P 1.832(6) . ?
P2 C1D 1.802(7) . ?
P2 C3P 1.817(7) . ?
P2 C1C 1.825(7) . ?
N1 N2 1.456(7) . ?
C1A C6A 1.376(9) . ?
C1A C2A 1.402(9) . ?
C4A C5A 1.339(11) . ?
C4A C3A 1.386(10) . ?
C1D C2D 1.391(10) . ?
C1D C6D 1.388(9) . ?
C1 C6 1.343(10) . ?
C1 C2 1.346(12) . ?
C1 N2 1.422(8) . ?
C6D C5D 1.410(10) . ?
C5A C6A 1.392(10) . ?
C5D C4D 1.353(12) . ?
C3A C2A 1.378(9) . ?
C2D C3D 1.395(12) . ?
C4D C3D 1.394(13) . ?
C1P C2P 1.518(8) . ?
C2P C1P 1.518(8) 6_565 ?
C1B C6B 1.342(10) . ?
C1B C2B 1.381(9) . ?
C1C C6C 1.373(9) . ?
C1C C2C 1.395(9) . ?
C6C C5C 1.388(10) . ?
C2B C3B 1.390(10) . ?
C5C C4C 1.373(12) . ?
C3P C4P 1.536(10) . ?
C2C C3C 1.384(11) . ?
C6 C5 1.373(11) . ?
C4P C3P 1.536(10) 6_565 ?
C3B C4B 1.345(12) . ?
C5 C4 1.295(12) . ?
C4C C3C 1.350(13) . ?
C6B C5B 1.378(12) . ?
C4 C3 1.320(15) . ?
C4B C5B 1.369(13) . ?
C2 C3 1.398(15) . ?
F5 B2 1.394(15) . ?
F7 B2 1.274(15) . ?
B2 F6 1.254(11) 6_565 ?
B2 F6 1.254(11) . ?
F3 B1 1.368(11) . ?
F2 B1 1.250(18) . ?
F1 B1 1.34(2) . ?
O1 C2S 1.452(17) . ?
O1 C1S 1.48(2) . ?
C2S C3S 1.488(13) . ?
C2S C3S 1.488(13) 6 ?
C2S C4S 1.50(2) . ?
B1 F4 1.32(3) . ?
B1 F3 1.368(11) 6_565 ?
C6S O2 1.40(4) . ?
C6S C7S 1.435(13) 6 ?
C6S C7S 1.435(13) . ?
C6S C8S 1.71(3) . ?
Cl1 C11S 2.221(5) . ?
Cl1 C11S 2.221(5) 5_565 ?
C11S C11S 1.07(4) 5_565 ?
C11S Cl1 2.221(5) 5_565 ?
C5S O2 1.47(5) . ?
Cl2 C12S 2.12(2) . ?
Cl2 C12S 2.12(2) 5_656 ?
C12S C12S 1.63(10) 5_656 ?
C12S Cl2 2.12(2) 5_656 ?
